data_7150604
loop_
_publ_author_name
'Rahanyan, Nelli'
'Linden, Anthony'
'Baldridge, Kim K.'
'Siegel, Jay S.'

_publ_section_title
;
 Diels--Alder reactions of 3,6-disubstituted 1,2,4,5-tetrazines.
 Synthesis and X-ray crystal structures of diazafluoranthene
 derivatives
;
_journal_issue 10
_journal_name_full 'Organic &amp; Biomolecular Chemistry'
_journal_page_first 2082
_journal_page_last 2092
_journal_paper_doi 10.1039/b820551e
_journal_volume 7
_journal_year 2009
_chemical_formula_moiety 'C28 H18 Cl2 N2'
_chemical_formula_sum 'C28 H18 Cl2 N2'
_chemical_formula_weight 453.37
_chemical_name_systematic
;
?
;
_space_group_IT_number 2
_symmetry_cell_setting triclinic
_symmetry_Int_Tables_number 2
_symmetry_space_group_name_Hall '-P 1'
_symmetry_space_group_name_H-M 'P -1'
_atom_sites_solution_hydrogens geom
_atom_sites_solution_primary direct
_atom_sites_solution_secondary difmap
_audit_creation_date 07-03-19
_audit_creation_method SHELXL-97
_cell_angle_alpha 85.6212(13)
_cell_angle_beta 72.6708(12)
_cell_angle_gamma 62.3017(14)
_cell_formula_units_Z 2
_cell_length_a 9.5615(2)
_cell_length_b 9.9958(3)
_cell_length_c 12.9420(3)
_cell_measurement_reflns_used 17967
_cell_measurement_temperature 160(1)
_cell_measurement_theta_max 30.0
_cell_measurement_theta_min 2.0
_cell_volume 1042.65(5)
_computing_cell_refinement 'DENZO-SMN (Otwinowski & Minor, 1997)'
_computing_data_collection 'COLLECT (Nonius, 2000)'
_computing_data_reduction 'DENZO-SMN and SCALEPACK (Otwinowski & Minor, 1997)'
_computing_molecular_graphics 'ORTEPII (Johnson, 1976)'
_computing_publication_material 'SHELXL97 and PLATON (Spek, 2006)'
_computing_structure_refinement 'SHELXL97 (Sheldrick, 1997)'
_computing_structure_solution 'SIR92 (Altomare et al., 1994)'
_diffrn_ambient_temperature 160(1)
_diffrn_detector '65 mm CCD camera on \k goniostat'
_diffrn_detector_area_resol_mean 9
_diffrn_measured_fraction_theta_full 0.993
_diffrn_measured_fraction_theta_max 0.993
_diffrn_measurement_device_type 'Nonius KappaCCD area-detector diffractometer'
_diffrn_measurement_method '\f and \w scans with \k offsets'
_diffrn_radiation_monochromator 'horizontally mounted graphite crystal'
_diffrn_radiation_source 'Nonius FR590 sealed tube generator'
_diffrn_radiation_type 'Mo K\a'
_diffrn_radiation_wavelength 0.71073
_diffrn_reflns_av_R_equivalents 0.0785
_diffrn_reflns_av_sigmaI/netI 0.0497
_diffrn_reflns_limit_h_max 13
_diffrn_reflns_limit_h_min -13
_diffrn_reflns_limit_k_max 14
_diffrn_reflns_limit_k_min -13
_diffrn_reflns_limit_l_max 18
_diffrn_reflns_limit_l_min -18
_diffrn_reflns_number 26889
_diffrn_reflns_theta_full 30.01
_diffrn_reflns_theta_max 30.01
_diffrn_reflns_theta_min 2.31
_diffrn_standards_decay_% 0
_diffrn_standards_number 0
_exptl_absorpt_coefficient_mu 0.331
_exptl_absorpt_correction_T_max 0.966
_exptl_absorpt_correction_T_min 0.678
_exptl_absorpt_correction_type multi-scan
_exptl_absorpt_process_details '(Blessing, 1995)'
_exptl_crystal_colour 'pale yellow'
_exptl_crystal_density_diffrn 1.444
_exptl_crystal_density_method 'not measured'
_exptl_crystal_description tablet
_exptl_crystal_F_000 468
_exptl_crystal_size_max 0.25
_exptl_crystal_size_mid 0.25
_exptl_crystal_size_min 0.12
_refine_diff_density_max 0.798
_refine_diff_density_min -0.411
_refine_diff_density_rms 0.121
_refine_ls_extinction_method none
_refine_ls_goodness_of_fit_ref 1.085
_refine_ls_hydrogen_treatment constr
_refine_ls_matrix_type full
_refine_ls_number_parameters 289
_refine_ls_number_reflns 6052
_refine_ls_number_restraints 0
_refine_ls_restrained_S_all 1.085
_refine_ls_R_factor_all 0.0861
_refine_ls_R_factor_gt 0.0742
_refine_ls_shift/su_max 0.001
_refine_ls_shift/su_mean 0.000
_refine_ls_structure_factor_coef Fsqd
_refine_ls_weighting_details 'w=1/[\s^2^(Fo^2^)+(0.1125P)^2^+0.7184P] where P=(Fo^2^+2Fc^2^)/3'
_refine_ls_weighting_scheme calc
_refine_ls_wR_factor_gt 0.1924
_refine_ls_wR_factor_ref 0.2015
_reflns_number_gt 4975
_reflns_number_total 6052
_reflns_threshold_expression 'I > 2\s(I)'
_cod_data_source_file b820551e.txt
_cod_data_source_block SG0713
_cod_original_sg_symbol_H-M 'P -1 '
_cod_database_code 7150604

loop_
_symmetry_equiv_pos_as_xyz
'x, y, z'
'-x, -y, -z'

loop_
_atom_site_label
_atom_site_type_symbol
_atom_site_fract_x
_atom_site_fract_y
_atom_site_fract_z
_atom_site_U_iso_or_equiv
_atom_site_adp_type
_atom_site_occupancy
_atom_site_symmetry_multiplicity
_atom_site_calc_flag
_atom_site_refinement_flags
_atom_site_disorder_assembly
_atom_site_disorder_group
Cl1 Cl 1.32992(9) 0.16957(8) -0.12820(5) 0.03851(19) Uani 1 1 d . . .
Cl2 Cl 0.57014(7) 0.33457(7) 1.12161(4) 0.02815(16) Uani 1 1 d . . .
N1 N 1.1030(2) 0.1802(2) 0.55042(15) 0.0225(4) Uani 1 1 d . . .
N2 N 1.0929(2) 0.1182(2) 0.46631(15) 0.0234(4) Uani 1 1 d . . .
C3 C 0.9746(3) 0.1976(2) 0.41826(16) 0.0194(4) Uani 1 1 d . . .
C4 C 0.8605(2) 0.3490(2) 0.45323(16) 0.0168(4) Uani 1 1 d . . .
C5 C 0.7245(2) 0.4654(2) 0.41527(16) 0.0183(4) Uani 1 1 d . . .
C6 C 0.6610(3) 0.4744(3) 0.33091(18) 0.0236(4) Uani 1 1 d . . .
H6 H 0.7062 0.3899 0.2805 0.028 Uiso 1 1 calc R . .
C7 C 0.5254(3) 0.6142(3) 0.32138(19) 0.0279(5) Uani 1 1 d . . .
H7 H 0.4811 0.6212 0.2634 0.033 Uiso 1 1 calc R . .
C8 C 0.4559(3) 0.7395(3) 0.39261(19) 0.0251(5) Uani 1 1 d . . .
H8 H 0.3655 0.8303 0.3831 0.030 Uiso 1 1 calc R . .
C9 C 0.5192(2) 0.7331(2) 0.48027(18) 0.0207(4) Uani 1 1 d . . .
C10 C 0.4614(3) 0.8497(2) 0.56125(19) 0.0236(4) Uani 1 1 d . . .
H10 H 0.3713 0.9459 0.5600 0.028 Uiso 1 1 calc R . .
C11 C 0.5364(3) 0.8234(2) 0.64184(19) 0.0249(4) Uani 1 1 d . . .
H11 H 0.4953 0.9029 0.6957 0.030 Uiso 1 1 calc R . .
C12 C 0.6724(3) 0.6828(2) 0.64797(17) 0.0198(4) Uani 1 1 d . . .
H12 H 0.7208 0.6681 0.7049 0.024 Uiso 1 1 calc R . .
C13 C 0.7322(2) 0.5683(2) 0.56923(16) 0.0167(4) Uani 1 1 d . . .
C14 C 0.8668(2) 0.4117(2) 0.54440(16) 0.0163(4) Uani 1 1 d . . .
C15 C 0.9920(2) 0.3225(2) 0.59104(16) 0.0179(4) Uani 1 1 d . . .
C16 C 0.6527(2) 0.5948(2) 0.48789(16) 0.0172(4) Uani 1 1 d . . .
C17 C 0.9701(3) 0.1116(2) 0.32976(18) 0.0256(5) Uani 1 1 d . . .
H171 H 0.8530 0.1472 0.3339 0.031 Uiso 1 1 calc R . .
H172 H 1.0169 0.0031 0.3443 0.031 Uiso 1 1 calc R . .
C18 C 1.0616(3) 0.1250(2) 0.21564(17) 0.0200(4) Uani 1 1 d . . .
C19 C 1.2141(3) 0.1259(3) 0.19172(18) 0.0240(4) Uani 1 1 d . . .
H19 H 1.2609 0.1180 0.2486 0.029 Uiso 1 1 calc R . .
C20 C 1.2979(3) 0.1380(3) 0.08656(19) 0.0267(5) Uani 1 1 d . . .
H20 H 1.4000 0.1407 0.0716 0.032 Uiso 1 1 calc R . .
C21 C 1.2306(3) 0.1460(2) 0.00334(18) 0.0246(4) Uani 1 1 d . . .
C22 C 1.0840(3) 0.1384(3) 0.02378(19) 0.0276(5) Uani 1 1 d . . .
H22 H 1.0411 0.1395 -0.0339 0.033 Uiso 1 1 calc R . .
C23 C 1.0007(3) 0.1290(3) 0.12972(19) 0.0263(5) Uani 1 1 d . . .
H23 H 0.8993 0.1251 0.1440 0.032 Uiso 1 1 calc R . .
C24 C 1.0119(3) 0.3750(2) 0.68949(17) 0.0200(4) Uani 1 1 d . . .
H241 H 0.9957 0.4801 0.6815 0.024 Uiso 1 1 calc R . .
H242 H 1.1266 0.3105 0.6920 0.024 Uiso 1 1 calc R . .
C25 C 0.8933(2) 0.3706(2) 0.79610(16) 0.0173(4) Uani 1 1 d . . .
C26 C 0.8627(3) 0.4559(2) 0.88799(18) 0.0221(4) Uani 1 1 d . . .
H26 H 0.9120 0.5207 0.8821 0.026 Uiso 1 1 calc R . .
C27 C 0.7610(3) 0.4480(3) 0.98830(18) 0.0244(4) Uani 1 1 d . . .
H27 H 0.7402 0.5073 1.0503 0.029 Uiso 1 1 calc R . .
C28 C 0.6904(3) 0.3523(2) 0.99617(17) 0.0203(4) Uani 1 1 d . . .
C29 C 0.7168(3) 0.2673(2) 0.90606(18) 0.0219(4) Uani 1 1 d . . .
H29 H 0.6668 0.2030 0.9121 0.026 Uiso 1 1 calc R . .
C30 C 0.8176(3) 0.2779(2) 0.80695(17) 0.0210(4) Uani 1 1 d . . .
H30 H 0.8356 0.2205 0.7448 0.025 Uiso 1 1 calc R . .

loop_
_atom_site_aniso_label
_atom_site_aniso_U_11
_atom_site_aniso_U_22
_atom_site_aniso_U_33
_atom_site_aniso_U_23
_atom_site_aniso_U_13
_atom_site_aniso_U_12
Cl1 0.0453(4) 0.0395(4) 0.0201(3) 0.0040(2) -0.0017(3) -0.0161(3)
Cl2 0.0235(3) 0.0424(3) 0.0162(3) 0.0041(2) -0.0040(2) -0.0148(2)
N1 0.0179(8) 0.0186(8) 0.0211(9) 0.0045(6) -0.0020(7) -0.0033(7)
N2 0.0212(9) 0.0157(8) 0.0219(9) 0.0032(6) -0.0012(7) -0.0028(7)
C3 0.0205(9) 0.0157(9) 0.0166(9) 0.0008(7) -0.0004(7) -0.0071(8)
C4 0.0160(8) 0.0157(8) 0.0156(9) 0.0027(6) -0.0025(7) -0.0064(7)
C5 0.0172(9) 0.0183(9) 0.0180(9) 0.0039(7) -0.0054(7) -0.0074(7)
C6 0.0236(10) 0.0263(10) 0.0213(10) 0.0020(8) -0.0077(8) -0.0114(9)
C7 0.0256(11) 0.0355(12) 0.0265(11) 0.0102(9) -0.0140(9) -0.0148(10)
C8 0.0178(9) 0.0285(11) 0.0281(11) 0.0123(8) -0.0108(8) -0.0091(8)
C9 0.0158(9) 0.0183(9) 0.0237(10) 0.0067(7) -0.0052(8) -0.0057(8)
C10 0.0177(9) 0.0160(9) 0.0298(11) 0.0046(8) -0.0042(8) -0.0041(8)
C11 0.0221(10) 0.0162(9) 0.0281(11) -0.0011(8) -0.0028(9) -0.0047(8)
C12 0.0178(9) 0.0191(9) 0.0198(10) 0.0007(7) -0.0037(7) -0.0074(8)
C13 0.0154(8) 0.0148(8) 0.0181(9) 0.0044(7) -0.0049(7) -0.0060(7)
C14 0.0142(8) 0.0152(8) 0.0156(9) 0.0038(6) -0.0024(7) -0.0052(7)
C15 0.0148(8) 0.0186(9) 0.0153(9) 0.0059(7) -0.0020(7) -0.0061(7)
C16 0.0146(8) 0.0175(9) 0.0171(9) 0.0043(7) -0.0048(7) -0.0060(7)
C17 0.0300(11) 0.0200(10) 0.0243(11) -0.0028(8) 0.0003(9) -0.0140(9)
C18 0.0211(9) 0.0136(8) 0.0210(10) -0.0012(7) -0.0043(8) -0.0054(7)
C19 0.0252(11) 0.0265(10) 0.0202(10) -0.0019(8) -0.0058(8) -0.0119(9)
C20 0.0260(11) 0.0293(11) 0.0256(11) -0.0018(8) -0.0030(9) -0.0156(9)
C21 0.0283(11) 0.0204(9) 0.0177(10) 0.0002(7) -0.0036(8) -0.0072(8)
C22 0.0281(11) 0.0251(10) 0.0248(11) 0.0003(8) -0.0124(9) -0.0057(9)
C23 0.0212(10) 0.0245(10) 0.0293(12) 0.0000(8) -0.0070(9) -0.0076(9)
C24 0.0164(9) 0.0240(9) 0.0189(9) 0.0066(7) -0.0066(7) -0.0088(8)
C25 0.0143(8) 0.0167(8) 0.0179(9) 0.0042(7) -0.0063(7) -0.0045(7)
C26 0.0230(10) 0.0210(9) 0.0242(10) 0.0032(7) -0.0097(8) -0.0105(8)
C27 0.0254(10) 0.0260(10) 0.0213(10) -0.0011(8) -0.0089(8) -0.0100(9)
C28 0.0184(9) 0.0244(10) 0.0162(9) 0.0045(7) -0.0055(7) -0.0087(8)
C29 0.0227(10) 0.0223(10) 0.0217(10) 0.0025(7) -0.0054(8) -0.0122(8)
C30 0.0234(10) 0.0202(9) 0.0174(9) -0.0005(7) -0.0047(8) -0.0090(8)

loop_
_atom_type_symbol
_atom_type_description
_atom_type_number_in_cell
_atom_type_scat_dispersion_real
_atom_type_scat_dispersion_imag
_atom_type_scat_source
C C 56 0.0033 0.0016
; International Tables for Crystallography (1992).
Vol. C, Tables 4.2.6.8 and 6.1.1.4
;
H H 36 0.0000 0.0000
; International Tables for Crystallography (1992).
Vol. C, Tables 4.2.6.8 and 6.1.1.4
;
Cl Cl 4 0.1484 0.1585
; International Tables for Crystallography (1992).
Vol. C, Tables 4.2.6.8 and 6.1.1.4
;
N N 4 0.0061 0.0033
; International Tables for Crystallography (1992).
Vol. C, Tables 4.2.6.8 and 6.1.1.4
;

loop_
_geom_angle_atom_site_label_1
_geom_angle_atom_site_label_2
_geom_angle_atom_site_label_3
_geom_angle
_geom_angle_site_symmetry_1
_geom_angle_site_symmetry_3
_geom_angle_publ_flag
N2 N1 C15 120.79(18) . . ?
N1 N2 C3 121.18(17) . . ?
N2 C3 C4 120.68(19) . . ?
N2 C3 C17 115.79(18) . . ?
C4 C3 C17 123.5(2) . . ?
C3 C4 C14 118.01(18) . . ?
C3 C4 C5 133.45(19) . . ?
C14 C4 C5 108.53(17) . . ?
C6 C5 C16 118.61(19) . . ?
C6 C5 C4 136.0(2) . . ?
C16 C5 C4 105.42(17) . . ?
C5 C6 C7 118.1(2) . . ?
C5 C6 H6 120.9 . . ?
C7 C6 H6 120.9 . . ?
C8 C7 C6 122.9(2) . . ?
C8 C7 H7 118.6 . . ?
C6 C7 H7 118.6 . . ?
C7 C8 C9 120.1(2) . . ?
C7 C8 H8 120.0 . . ?
C9 C8 H8 120.0 . . ?
C16 C9 C10 116.54(19) . . ?
C16 C9 C8 116.1(2) . . ?
C10 C9 C8 127.4(2) . . ?
C11 C10 C9 119.80(19) . . ?
C11 C10 H10 120.1 . . ?
C9 C10 H10 120.1 . . ?
C10 C11 C12 122.9(2) . . ?
C10 C11 H11 118.5 . . ?
C12 C11 H11 118.5 . . ?
C13 C12 C11 118.3(2) . . ?
C13 C12 H12 120.9 . . ?
C11 C12 H12 120.9 . . ?
C12 C13 C16 118.54(18) . . ?
C12 C13 C14 136.01(19) . . ?
C16 C13 C14 105.45(17) . . ?
C15 C14 C4 118.20(18) . . ?
C15 C14 C13 133.14(19) . . ?
C4 C14 C13 108.65(17) . . ?
N1 C15 C14 120.98(19) . . ?
N1 C15 C24 115.34(18) . . ?
C14 C15 C24 123.68(18) . . ?
C9 C16 C5 124.24(19) . . ?
C9 C16 C13 123.84(19) . . ?
C5 C16 C13 111.92(17) . . ?
C3 C17 C18 115.97(17) . . ?
C3 C17 H171 108.3 . . ?
C18 C17 H171 108.3 . . ?
C3 C17 H172 108.3 . . ?
C18 C17 H172 108.3 . . ?
H171 C17 H172 107.4 . . ?
C23 C18 C19 117.8(2) . . ?
C23 C18 C17 120.7(2) . . ?
C19 C18 C17 121.4(2) . . ?
C20 C19 C18 121.2(2) . . ?
C20 C19 H19 119.4 . . ?
C18 C19 H19 119.4 . . ?
C19 C20 C21 119.2(2) . . ?
C19 C20 H20 120.4 . . ?
C21 C20 H20 120.4 . . ?
C22 C21 C20 120.9(2) . . ?
C22 C21 Cl1 119.45(18) . . ?
C20 C21 Cl1 119.64(18) . . ?
C21 C22 C23 119.0(2) . . ?
C21 C22 H22 120.5 . . ?
C23 C22 H22 120.5 . . ?
C22 C23 C18 121.8(2) . . ?
C22 C23 H23 119.1 . . ?
C18 C23 H23 119.1 . . ?
C15 C24 C25 114.17(17) . . ?
C15 C24 H241 108.7 . . ?
C25 C24 H241 108.7 . . ?
C15 C24 H242 108.7 . . ?
C25 C24 H242 108.7 . . ?
H241 C24 H242 107.6 . . ?
C26 C25 C30 118.09(19) . . ?
C26 C25 C24 119.99(18) . . ?
C30 C25 C24 121.86(18) . . ?
C27 C26 C25 121.2(2) . . ?
C27 C26 H26 119.4 . . ?
C25 C26 H26 119.4 . . ?
C28 C27 C26 118.9(2) . . ?
C28 C27 H27 120.5 . . ?
C26 C27 H27 120.5 . . ?
C29 C28 C27 121.3(2) . . ?
C29 C28 Cl2 118.96(16) . . ?
C27 C28 Cl2 119.74(17) . . ?
C28 C29 C30 118.66(19) . . ?
C28 C29 H29 120.7 . . ?
C30 C29 H29 120.7 . . ?
C29 C30 C25 121.79(19) . . ?
C29 C30 H30 119.1 . . ?
C25 C30 H30 119.1 . . ?

loop_
_geom_bond_atom_site_label_1
_geom_bond_atom_site_label_2
_geom_bond_distance
_geom_bond_site_symmetry_2
_geom_bond_publ_flag
Cl1 C21 1.743(2) . ?
Cl2 C28 1.739(2) . ?
N1 N2 1.342(3) . ?
N1 C15 1.343(3) . ?
N2 C3 1.344(3) . ?
C3 C4 1.400(3) . ?
C3 C17 1.505(3) . ?
C4 C14 1.407(3) . ?
C4 C5 1.474(3) . ?
C5 C6 1.378(3) . ?
C5 C16 1.416(3) . ?
C6 C7 1.426(3) . ?
C6 H6 0.9500 . ?
C7 C8 1.377(4) . ?
C7 H7 0.9500 . ?
C8 C9 1.421(3) . ?
C8 H8 0.9500 . ?
C9 C16 1.401(3) . ?
C9 C10 1.417(3) . ?
C10 C11 1.378(3) . ?
C10 H10 0.9500 . ?
C11 C12 1.421(3) . ?
C11 H11 0.9500 . ?
C12 C13 1.378(3) . ?
C12 H12 0.9500 . ?
C13 C16 1.416(3) . ?
C13 C14 1.471(3) . ?
C14 C15 1.396(3) . ?
C15 C24 1.509(3) . ?
C17 C18 1.508(3) . ?
C17 H171 0.9900 . ?
C17 H172 0.9900 . ?
C18 C23 1.391(3) . ?
C18 C19 1.401(3) . ?
C19 C20 1.387(3) . ?
C19 H19 0.9500 . ?
C20 C21 1.390(3) . ?
C20 H20 0.9500 . ?
C21 C22 1.384(3) . ?
C22 C23 1.386(3) . ?
C22 H22 0.9500 . ?
C23 H23 0.9500 . ?
C24 C25 1.516(3) . ?
C24 H241 0.9900 . ?
C24 H242 0.9900 . ?
C25 C26 1.394(3) . ?
C25 C30 1.394(3) . ?
C26 C27 1.393(3) . ?
C26 H26 0.9500 . ?
C27 C28 1.388(3) . ?
C27 H27 0.9500 . ?
C28 C29 1.387(3) . ?
C29 C30 1.387(3) . ?
C29 H29 0.9500 . ?
C30 H30 0.9500 . ?

loop_
_geom_torsion_atom_site_label_1
_geom_torsion_atom_site_label_2
_geom_torsion_atom_site_label_3
_geom_torsion_atom_site_label_4
_geom_torsion
_geom_torsion_site_symmetry_1
_geom_torsion_site_symmetry_2
_geom_torsion_site_symmetry_3
_geom_torsion_site_symmetry_4
_geom_torsion_publ_flag
C15 N1 N2 C3 1.9(3) . . . . ?
N1 N2 C3 C4 1.5(3) . . . . ?
N1 N2 C3 C17 -176.12(18) . . . . ?
N2 C3 C4 C14 -4.2(3) . . . . ?
C17 C3 C4 C14 173.22(18) . . . . ?
N2 C3 C4 C5 176.9(2) . . . . ?
C17 C3 C4 C5 -5.6(3) . . . . ?
C3 C4 C5 C6 -3.1(4) . . . . ?
C14 C4 C5 C6 178.0(2) . . . . ?
C3 C4 C5 C16 178.2(2) . . . . ?
C14 C4 C5 C16 -0.7(2) . . . . ?
C16 C5 C6 C7 -0.1(3) . . . . ?
C4 C5 C6 C7 -178.6(2) . . . . ?
C5 C6 C7 C8 -0.1(3) . . . . ?
C6 C7 C8 C9 0.1(3) . . . . ?
C7 C8 C9 C16 0.1(3) . . . . ?
C7 C8 C9 C10 -179.1(2) . . . . ?
C16 C9 C10 C11 0.0(3) . . . . ?
C8 C9 C10 C11 179.1(2) . . . . ?
C9 C10 C11 C12 0.5(3) . . . . ?
C10 C11 C12 C13 0.4(3) . . . . ?
C11 C12 C13 C16 -1.7(3) . . . . ?
C11 C12 C13 C14 179.0(2) . . . . ?
C3 C4 C14 C15 3.6(3) . . . . ?
C5 C4 C14 C15 -177.31(17) . . . . ?
C3 C4 C14 C13 -177.49(17) . . . . ?
C5 C4 C14 C13 1.6(2) . . . . ?
C12 C13 C14 C15 -3.8(4) . . . . ?
C16 C13 C14 C15 176.8(2) . . . . ?
C12 C13 C14 C4 177.5(2) . . . . ?
C16 C13 C14 C4 -1.9(2) . . . . ?
N2 N1 C15 C14 -2.5(3) . . . . ?
N2 N1 C15 C24 176.64(17) . . . . ?
C4 C14 C15 N1 -0.4(3) . . . . ?
C13 C14 C15 N1 -178.95(19) . . . . ?
C4 C14 C15 C24 -179.39(17) . . . . ?
C13 C14 C15 C24 2.0(3) . . . . ?
C10 C9 C16 C5 178.95(19) . . . . ?
C8 C9 C16 C5 -0.3(3) . . . . ?
C10 C9 C16 C13 -1.3(3) . . . . ?
C8 C9 C16 C13 179.43(19) . . . . ?
C6 C5 C16 C9 0.3(3) . . . . ?
C4 C5 C16 C9 179.24(18) . . . . ?
C6 C5 C16 C13 -179.45(18) . . . . ?
C4 C5 C16 C13 -0.5(2) . . . . ?
C12 C13 C16 C9 2.2(3) . . . . ?
C14 C13 C16 C9 -178.29(18) . . . . ?
C12 C13 C16 C5 -178.01(17) . . . . ?
C14 C13 C16 C5 1.5(2) . . . . ?
N2 C3 C17 C18 -95.0(2) . . . . ?
C4 C3 C17 C18 87.5(3) . . . . ?
C3 C17 C18 C23 -144.1(2) . . . . ?
C3 C17 C18 C19 39.3(3) . . . . ?
C23 C18 C19 C20 3.2(3) . . . . ?
C17 C18 C19 C20 179.9(2) . . . . ?
C18 C19 C20 C21 -1.4(3) . . . . ?
C19 C20 C21 C22 -1.6(3) . . . . ?
C19 C20 C21 Cl1 177.22(17) . . . . ?
C20 C21 C22 C23 2.8(3) . . . . ?
Cl1 C21 C22 C23 -176.09(17) . . . . ?
C21 C22 C23 C18 -0.9(3) . . . . ?
C19 C18 C23 C22 -2.0(3) . . . . ?
C17 C18 C23 C22 -178.8(2) . . . . ?
N1 C15 C24 C25 -100.9(2) . . . . ?
C14 C15 C24 C25 78.2(2) . . . . ?
C15 C24 C25 C26 -160.70(18) . . . . ?
C15 C24 C25 C30 22.1(3) . . . . ?
C30 C25 C26 C27 0.7(3) . . . . ?
C24 C25 C26 C27 -176.63(19) . . . . ?
C25 C26 C27 C28 0.5(3) . . . . ?
C26 C27 C28 C29 -1.2(3) . . . . ?
C26 C27 C28 Cl2 177.30(16) . . . . ?
C27 C28 C29 C30 0.8(3) . . . . ?
Cl2 C28 C29 C30 -177.76(16) . . . . ?
C28 C29 C30 C25 0.4(3) . . . . ?
C26 C25 C30 C29 -1.2(3) . . . . ?
C24 C25 C30 C29 176.11(19) . . . . ?

loop_
_cod_related_entry_id
_cod_related_entry_database
_cod_related_entry_code
1 ChemSpider 25942872
